data_7706564
loop_
_publ_author_name
'Wang, Run-Guo'
'Meng, Yin-Shan'
'Gao, Fang-Fang'
'Gao, Wan-Qing'
'Liu, Chun-Hua'
'Li, Anyang'
'Liu, Tao'
'Zhu, Yuan-Yuan'

_publ_section_title
;
 Ligand symmetry significantly affects spin crossover behaviour in
 isomeric [Fe(pybox)<sub>2</sub>]<sup>2+</sup> complexes.
;
_journal_issue 9
_journal_name_full 'Dalton transactions (Cambridge, England : 2003)'
_journal_page_first 3369
_journal_page_last 3378
_journal_paper_doi 10.1039/d0dt03978k
_journal_volume 50
_journal_year 2021
_chemical_compound_source no
_chemical_formula_moiety 'C46 H38 Fe N6 O4, 2(F6 P)'
_chemical_formula_sum 'C56 H53 F12 Fe N11 O4 P2'
_chemical_formula_weight 1289.88
_chemical_name_common 1(PF6)-MeCN-163K
_chemical_name_systematic 1(PF6)-MeCN-163K
_chemical_properties_physical Air-sensitive
_space_group_crystal_system monoclinic
_space_group_IT_number 15
_space_group_name_Hall '-C 2yc'
_space_group_name_H-M_alt 'C 1 2/c 1'
_atom_sites_solution_hydrogens geom
_atom_sites_solution_primary dual
_audit_creation_date 2021-01-20
_audit_creation_method
;
Olex2 1.3
(compiled 2020.11.12 svn.r5f609507 for OlexSys, GUI svn.r6226)
;
_audit_update_record
;
2021-01-20 deposited with the CCDC.	2021-01-27 downloaded from the CCDC.
;
_cell_angle_alpha 90
_cell_angle_beta 109.13(3)
_cell_angle_gamma 90
_cell_formula_units_Z 8
_cell_length_a 37.525(8)
_cell_length_b 12.034(2)
_cell_length_c 23.788(5)
_cell_measurement_reflns_used 16025
_cell_measurement_temperature 163.15
_cell_measurement_theta_max 27.4816
_cell_measurement_theta_min 1.1487
_cell_volume 10149(4)
_computing_cell_refinement 'CrystalClear (Rigaku Inc., 2008)'
_computing_data_collection 'CrystalClear (Rigaku Inc., 2008)'
_computing_data_reduction 'CrystalClear (Rigaku Inc., 2008)'
_computing_molecular_graphics 'Olex2 1.3 (Dolomanov et al., 2009)'
_computing_publication_material 'Olex2 1.3 (Dolomanov et al., 2009)'
_computing_structure_refinement 'SHELXL 2018/3 (Sheldrick, 2015)'
_computing_structure_solution 'SHELXT  (Sheldrick, 2015)'
_diffrn_ambient_temperature 163.15
_diffrn_detector_area_resol_mean 28.5714
_diffrn_measured_fraction_theta_full 0.996
_diffrn_measured_fraction_theta_max 0.994
_diffrn_measurement_device_type 'MM007HF + CCD (Saturn724+)'
_diffrn_measurement_method '\w scans at fixed \c = 45\%'
_diffrn_radiation_monochromator Confocal
_diffrn_radiation_type MoK\a
_diffrn_radiation_wavelength 0.71073
_diffrn_reflns_av_R_equivalents 0.0484
_diffrn_reflns_av_unetI/netI 0.0555
_diffrn_reflns_Laue_measured_fraction_full 0.996
_diffrn_reflns_Laue_measured_fraction_max 0.994
_diffrn_reflns_limit_h_max 48
_diffrn_reflns_limit_h_min -48
_diffrn_reflns_limit_k_max 15
_diffrn_reflns_limit_k_min -15
_diffrn_reflns_limit_l_max 29
_diffrn_reflns_limit_l_min -30
_diffrn_reflns_number 34044
_diffrn_reflns_point_group_measured_fraction_full 0.996
_diffrn_reflns_point_group_measured_fraction_max 0.994
_diffrn_reflns_theta_full 25.242
_diffrn_reflns_theta_max 27.494
_diffrn_reflns_theta_min 2.408
_diffrn_source 'Rotating Anode'
_exptl_absorpt_coefficient_mu 0.469
_exptl_absorpt_correction_T_max 1.0000
_exptl_absorpt_correction_T_min 0.8086
_exptl_absorpt_correction_type multi-scan
_exptl_absorpt_process_details 'CrystalClear (Rigaku Inc., 2008)'
_exptl_crystal_colour 'dark red'
_exptl_crystal_density_diffrn 1.688
_exptl_crystal_description block
_exptl_crystal_F_000 5296
_exptl_crystal_preparation 'Magnetic properties'
_exptl_crystal_recrystallization_method 'Re-crystallisation from solvent: acetonitrile and ether'
_exptl_crystal_size_max 0.22
_exptl_crystal_size_mid 0.20
_exptl_crystal_size_min 0.12
_platon_squeeze_details
;
A solvent mask was calculated and 882 electrons were 
found in a volume of 1524\%A^3^ in 1 void per unit cell. 
This is consistent with the presence of 5[C2 H3 N] per Formula Unit,
which account for 880 electrons per unit cell.
;
_refine_diff_density_max 0.386
_refine_diff_density_min -0.455
_refine_diff_density_rms 0.095
_refine_ls_extinction_method none
_refine_ls_goodness_of_fit_ref 1.183
_refine_ls_hydrogen_treatment constr
_refine_ls_matrix_type full
_refine_ls_number_parameters 704
_refine_ls_number_reflns 11585
_refine_ls_number_restraints 290
_refine_ls_restrained_S_all 1.177
_refine_ls_R_factor_all 0.0903
_refine_ls_R_factor_gt 0.0805
_refine_ls_shift/su_max 0.002
_refine_ls_shift/su_mean 0.000
_refine_ls_structure_factor_coef Fsqd
_refine_ls_weighting_details 'w=1/[\s^2^(Fo^2^)+(0.0898P)^2^+28.3440P] where P=(Fo^2^+2Fc^2^)/3'
_refine_ls_weighting_scheme calc
_refine_ls_wR_factor_gt 0.2114
_refine_ls_wR_factor_ref 0.2190
_reflns_Friedel_coverage 0.000
_reflns_number_gt 10170
_reflns_number_total 11585
_reflns_threshold_expression 'I > 2\s(I)'
_cod_data_source_file d0dt03978k2.cif
_cod_data_source_block 2045169
_cod_depositor_comments 'Adding full bibliography for 7706562--7706567.cif.'
_cod_database_code 7706564
_shelx_shelxl_version_number 2018/3
_shelx_space_group_comment
;
The symmetry employed for this shelxl refinement is uniquely defined
by the following loop, which should always be used as a source of
symmetry information in preference to the above space-group names.
They are only intended as comments.
;
_exptl_absorpt_special_details
;
    Higashi, T. (1995). Program for Absorption Correction.
    Rigaku Corporation, Tokyo, Japan.
;
_olex2_refinement_description
;
1. Fixed Uiso
 At 1.2 times of:
  All C(H) groups, All C(H,H) groups
2. Restrained distances
 P2-F7 \\sim P2-F8 \\sim P2-F9 \\sim P2-F10 \\sim P2-F11 \\sim P2-F12
 with sigma of 0.02
 F7-F9 \\sim F8-F10 \\sim F12-F11
 with sigma of 0.05
 F7-F8 \\sim F7-F10 \\sim F7-F11 \\sim F7-F12 \\sim F9-F8 \\sim F9-F10 \\sim
F9-F11 \\sim F9-F12 \\sim F10-F7
 \\sim F10-F9 \\sim F8-F9 \\sim F8-F7
 with sigma of 0.04
 F13-F14 \\sim F13-F16 \\sim F13-F17 \\sim F13-F18 \\sim F15-F14 \\sim F15-F16
\\sim F15-F17 \\sim F15-F18
 \\sim F16-F13 \\sim F16-F15 \\sim F14-F15 \\sim F14-F13
 with sigma of 0.04
 P3-F13 \\sim P3-F14 \\sim P3-F15 \\sim P3-F16 \\sim P3-F17 \\sim P3-F18
 with sigma of 0.02
 F13-F15 \\sim F14-F16 \\sim F18-F17
 with sigma of 0.05
3. Uiso/Uaniso restraints and constraints
P2 \\sim F7 \\sim F8 \\sim F9 \\sim F10 \\sim F11 \\sim F12: within 2A with
sigma of 0.04 and sigma for terminal atoms of 0.08 within 2A
P3 \\sim F13 \\sim F14 \\sim F15 \\sim F16 \\sim F17 \\sim F18: within 2A with
sigma of 0.04 and sigma for terminal atoms of 0.08 within 2A
4. Rigid body (RIGU) restrains
 P2, F7, F8, F9, F10, F11, F12
 with sigma for 1-2 distances of 0.004 and sigma for 1-3 distances of 0.004
 P3, F13, F14, F15, F16, F17, F18
 with sigma for 1-2 distances of 0.004 and sigma for 1-3 distances of 0.004
5. Others
 Sof(P3)=Sof(F13)=Sof(F14)=Sof(F15)=Sof(F16)=Sof(F17)=Sof(F18)=1-FVAR(1)
 Sof(P2)=Sof(F7)=Sof(F8)=Sof(F9)=Sof(F10)=Sof(F11)=Sof(F12)=FVAR(1)
6.a Ternary CH refined with riding coordinates:
 C7(H7), C17(H17), C30(H30), C40(H40)
6.b Secondary CH2 refined with riding coordinates:
 C8(H8A,H8B), C16(H16A,H16B), C31(H31A,H31B), C39(H39A,H39B)
6.c Aromatic/amide H refined with riding coordinates:
 C2(H2), C3(H3), C4(H4), C5(H5), C6(H6), C11(H11), C12(H12), C13(H13),
 C19(H19), C20(H20), C21(H21), C22(H22), C23(H23), C25(H25), C26(H26), C27(H27),
  C28(H28), C29(H29), C34(H34), C35(H35), C36(H36), C42(H42), C43(H43),
 C44(H44), C45(H45), C46(H46)
;
_smtbx_masks_void_probe_radius 1.2
_smtbx_masks_void_truncation_radius 1.2
_platon_squeeze_void_probe_radius 1.20
_olex2_submission_special_instructions 'No special instructions were received'

loop_
_space_group_symop_operation_xyz
'x, y, z'
'-x, y, -z+1/2'
'x+1/2, y+1/2, z'
'-x+1/2, y+1/2, -z+1/2'
'-x, -y, -z'
'x, -y, z-1/2'
'-x+1/2, -y+1/2, -z'
'x+1/2, -y+1/2, z-1/2'

loop_
_atom_site_label
_atom_site_type_symbol
_atom_site_fract_x
_atom_site_fract_y
_atom_site_fract_z
_atom_site_U_iso_or_equiv
_atom_site_adp_type
_atom_site_occupancy
_atom_site_site_symmetry_order
_atom_site_calc_flag
_atom_site_refinement_flags_posn
_atom_site_refinement_flags_adp
_atom_site_refinement_flags_occupancy
_atom_site_disorder_assembly
_atom_site_disorder_group
Fe1 Fe 0.63330(2) 0.65664(4) 0.66429(2) 0.02219(14) Uani 1 1 d . . . . .
O1 O 0.67924(8) 0.3769(2) 0.62388(12) 0.0346(6) Uani 1 1 d . . . . .
O2 O 0.58289(9) 0.6630(3) 0.79094(13) 0.0428(7) Uani 1 1 d . . . . .
O3 O 0.55274(7) 0.7343(2) 0.50945(11) 0.0342(6) Uani 1 1 d . . . . .
O4 O 0.72842(7) 0.8379(2) 0.72992(11) 0.0303(6) Uani 1 1 d . . . . .
N1 N 0.65880(8) 0.5525(2) 0.62560(13) 0.0253(6) Uani 1 1 d . . . . .
N2 N 0.62801(8) 0.5218(2) 0.70212(13) 0.0265(6) Uani 1 1 d . . . . .
N3 N 0.60723(8) 0.7124(2) 0.71951(13) 0.0264(6) Uani 1 1 d . . . . .
N4 N 0.58643(8) 0.6505(2) 0.59506(12) 0.0250(6) Uani 1 1 d . . . . .
N5 N 0.63749(8) 0.7932(2) 0.62635(12) 0.0245(6) Uani 1 1 d . . . . .
N6 N 0.68318(8) 0.7083(2) 0.71618(12) 0.0244(6) Uani 1 1 d . . . . .
C1 C 0.66558(12) 0.6278(3) 0.53134(17) 0.0341(8) Uani 1 1 d . . . . .
C2 C 0.68633(16) 0.7143(4) 0.5188(2) 0.0489(12) Uani 1 1 d . . . . .
H2 H 0.710725 0.731587 0.545411 0.059 Uiso 1 1 calc R U . . .
C3 C 0.6708(2) 0.7755(4) 0.4664(3) 0.0685(18) Uani 1 1 d . . . . .
H3 H 0.685098 0.833881 0.457408 0.082 Uiso 1 1 calc R U . . .
C4 C 0.6356(2) 0.7530(5) 0.4281(2) 0.0670(17) Uani 1 1 d . . . . .
H4 H 0.625211 0.796067 0.393107 0.080 Uiso 1 1 calc R U . . .
C5 C 0.61550(16) 0.6673(5) 0.4410(2) 0.0564(13) Uani 1 1 d . . . . .
H5 H 0.590958 0.651381 0.414411 0.068 Uiso 1 1 calc R U . . .
C6 C 0.63014(12) 0.6034(4) 0.49183(17) 0.0394(9) Uani 1 1 d . . . . .
H6 H 0.615981 0.543267 0.499514 0.047 Uiso 1 1 calc R U . . .
C7 C 0.68278(11) 0.5596(3) 0.58704(17) 0.0312(8) Uani 1 1 d . . . . .
H7 H 0.707524 0.593547 0.610483 0.037 Uiso 1 1 calc R U . . .
C8 C 0.68911(13) 0.4351(4) 0.57709(19) 0.0401(9) Uani 1 1 d . . . . .
H8A H 0.672732 0.410807 0.537241 0.048 Uiso 1 1 calc R U . . .
H8B H 0.715748 0.421020 0.580586 0.048 Uiso 1 1 calc R U . . .
C9 C 0.66009(10) 0.4517(3) 0.64400(16) 0.0276(7) Uani 1 1 d . . . . .
C10 C 0.64213(10) 0.4265(3) 0.68864(16) 0.0288(7) Uani 1 1 d . . . . .
C11 C 0.63916(12) 0.3275(3) 0.71618(19) 0.0376(9) Uani 1 1 d . . . . .
H11 H 0.649171 0.260676 0.706203 0.045 Uiso 1 1 calc R U . . .
C12 C 0.62122(13) 0.3279(3) 0.7587(2) 0.0440(10) Uani 1 1 d . . . . .
H12 H 0.619082 0.260868 0.778494 0.053 Uiso 1 1 calc R U . . .
C13 C 0.60648(13) 0.4252(4) 0.77241(19) 0.0410(10) Uani 1 1 d . . . . .
H13 H 0.594057 0.425984 0.801374 0.049 Uiso 1 1 calc R U . . .
C14 C 0.61014(10) 0.5217(3) 0.74309(16) 0.0300(8) Uani 1 1 d . . . . .
C15 C 0.59930(11) 0.6349(3) 0.75084(16) 0.0313(8) Uani 1 1 d . . . . .
C16 C 0.57703(17) 0.7839(4) 0.7847(2) 0.0535(13) Uani 1 1 d . . . . .
H16A H 0.587699 0.821408 0.823620 0.064 Uiso 1 1 calc R U . . .
H16B H 0.549819 0.801679 0.768028 0.064 Uiso 1 1 calc R U . . .
C17 C 0.59796(12) 0.8202(3) 0.74147(17) 0.0336(8) Uani 1 1 d . . . . .
H17 H 0.622069 0.857247 0.765114 0.040 Uiso 1 1 calc R U . . .
C18 C 0.57636(11) 0.8983(3) 0.69206(17) 0.0320(8) Uani 1 1 d . . . . .
C19 C 0.54112(13) 0.8701(4) 0.6532(2) 0.0424(10) Uani 1 1 d . . . . .
H19 H 0.529724 0.802178 0.658448 0.051 Uiso 1 1 calc R U . . .
C20 C 0.52247(14) 0.9394(4) 0.6070(2) 0.0538(12) Uani 1 1 d . . . . .
H20 H 0.498470 0.918424 0.580405 0.065 Uiso 1 1 calc R U . . .
C21 C 0.53829(15) 1.0395(4) 0.5990(2) 0.0519(12) Uani 1 1 d . . . . .
H21 H 0.525137 1.087450 0.567260 0.062 Uiso 1 1 calc R U . . .
C22 C 0.57328(15) 1.0689(4) 0.6374(2) 0.0488(11) Uani 1 1 d . . . . .
H22 H 0.584413 1.137258 0.632009 0.059 Uiso 1 1 calc R U . . .
C23 C 0.59223(13) 0.9990(3) 0.6837(2) 0.0387(9) Uani 1 1 d . . . . .
H23 H 0.616308 1.019932 0.710118 0.046 Uiso 1 1 calc R U . . .
C24 C 0.53884(10) 0.5093(3) 0.60244(15) 0.0267(7) Uani 1 1 d . . . . .
C25 C 0.54485(11) 0.3971(3) 0.61730(17) 0.0344(8) Uani 1 1 d . . . . .
H25 H 0.562139 0.355810 0.603988 0.041 Uiso 1 1 calc R U . . .
C26 C 0.52595(13) 0.3449(4) 0.65121(19) 0.0417(10) Uani 1 1 d . . . . .
H26 H 0.530283 0.268389 0.660813 0.050 Uiso 1 1 calc R U . . .
C27 C 0.50095(13) 0.4037(4) 0.67098(18) 0.0432(10) Uani 1 1 d . . . . .
H27 H 0.488177 0.368210 0.694543 0.052 Uiso 1 1 calc R U . . .
C28 C 0.49440(13) 0.5165(4) 0.6562(2) 0.0440(10) Uani 1 1 d . . . . .
H28 H 0.477164 0.557580 0.669652 0.053 Uiso 1 1 calc R U . . .
C29 C 0.51307(11) 0.5675(3) 0.62191(17) 0.0334(8) Uani 1 1 d . . . . .
H29 H 0.508233 0.643537 0.611479 0.040 Uiso 1 1 calc R U . . .
C30 C 0.55897(10) 0.5630(3) 0.56400(15) 0.0291(7) Uani 1 1 d . . . . .
H30 H 0.572817 0.504035 0.549915 0.035 Uiso 1 1 calc R U . . .
C31 C 0.53374(12) 0.6277(4) 0.50924(17) 0.0390(9) Uani 1 1 d . . . . .
H31A H 0.531112 0.586224 0.472169 0.047 Uiso 1 1 calc R U . . .
H31B H 0.508329 0.639733 0.512250 0.047 Uiso 1 1 calc R U . . .
C32 C 0.58152(10) 0.7353(3) 0.56059(14) 0.0263(7) Uani 1 1 d . . . . .
C33 C 0.60953(10) 0.8247(3) 0.57664(16) 0.0279(7) Uani 1 1 d . . . . .
C34 C 0.61082(11) 0.9230(3) 0.54795(17) 0.0345(8) Uani 1 1 d . . . . .
H34 H 0.590984 0.943942 0.513015 0.041 Uiso 1 1 calc R U . . .
C35 C 0.64259(12) 0.9917(3) 0.57217(18) 0.0360(9) Uani 1 1 d . . . . .
H35 H 0.644200 1.060664 0.553716 0.043 Uiso 1 1 calc R U . . .
C36 C 0.67156(12) 0.9592(3) 0.62284(17) 0.0340(8) Uani 1 1 d . . . . .
H36 H 0.693223 1.004569 0.639077 0.041 Uiso 1 1 calc R U . . .
C37 C 0.66802(11) 0.8585(3) 0.64918(15) 0.0264(7) Uani 1 1 d . . . . .
C38 C 0.69400(10) 0.8018(3) 0.70029(15) 0.0248(7) Uani 1 1 d . . . . .
C39 C 0.74270(11) 0.7609(3) 0.78000(17) 0.0326(8) Uani 1 1 d . . . . .
H39A H 0.741963 0.795343 0.817394 0.039 Uiso 1 1 calc R U . . .
H39B H 0.768962 0.738553 0.785089 0.039 Uiso 1 1 calc R U . . .
C40 C 0.71593(10) 0.6599(3) 0.76318(15) 0.0268(7) Uani 1 1 d . . . . .
H40 H 0.727681 0.601541 0.745007 0.032 Uiso 1 1 calc R U . . .
C41 C 0.70522(10) 0.6087(3) 0.81330(15) 0.0268(7) Uani 1 1 d . . . . .
C42 C 0.71407(11) 0.4980(3) 0.82815(17) 0.0330(8) Uani 1 1 d . . . . .
H42 H 0.727127 0.455832 0.807314 0.040 Uiso 1 1 calc R U . . .
C43 C 0.70384(14) 0.4493(4) 0.8734(2) 0.0454(11) Uani 1 1 d . . . . .
H43 H 0.709612 0.373365 0.883144 0.054 Uiso 1 1 calc R U . . .
C44 C 0.68558(15) 0.5097(4) 0.9038(2) 0.0484(11) Uani 1 1 d . . . . .
H44 H 0.678679 0.475448 0.934673 0.058 Uiso 1 1 calc R U . . .
C45 C 0.67683(13) 0.6213(4) 0.89023(19) 0.0445(10) Uani 1 1 d . . . . .
H45 H 0.664203 0.663122 0.911848 0.053 Uiso 1 1 calc R U . . .
C46 C 0.68687(11) 0.6704(3) 0.84462(17) 0.0328(8) Uani 1 1 d . . . . .
H46 H 0.681119 0.746353 0.834966 0.039 Uiso 1 1 calc R U . . .
P1 P 0.70200(3) 1.06955(9) 0.81962(5) 0.0389(3) Uani 1 1 d . . . . .
F1 F 0.68534(9) 0.9473(2) 0.81395(19) 0.0747(10) Uani 1 1 d . . . . .
F2 F 0.66371(10) 1.1164(3) 0.82419(16) 0.0799(11) Uani 1 1 d . . . . .
F3 F 0.71874(10) 1.0599(4) 0.88953(13) 0.0816(11) Uani 1 1 d . . . . .
F4 F 0.74029(7) 1.0208(2) 0.81453(12) 0.0500(7) Uani 1 1 d . . . . .
F5 F 0.68592(10) 1.0813(3) 0.74879(13) 0.0670(9) Uani 1 1 d . . . . .
F6 F 0.71906(13) 1.1908(3) 0.82317(17) 0.0873(12) Uani 1 1 d . . . . .
P2 P 0.5791(2) 0.2540(6) 0.4684(4) 0.0325(12) Uani 0.537(13) 1 d D U P A 1
F7 F 0.6136(3) 0.2797(12) 0.4478(5) 0.113(4) Uani 0.537(13) 1 d D U P A 1
F8 F 0.6047(5) 0.269(2) 0.5352(5) 0.088(4) Uani 0.537(13) 1 d D U P A 1
F9 F 0.54350(19) 0.2333(9) 0.4873(3) 0.080(3) Uani 0.537(13) 1 d D U P A 1
F10 F 0.5541(5) 0.2508(18) 0.4004(5) 0.056(4) Uani 0.537(13) 1 d D U P A 1
F11 F 0.5863(3) 0.1263(5) 0.4670(3) 0.087(4) Uani 0.537(13) 1 d D U P A 1
F12 F 0.5708(4) 0.3815(5) 0.4685(4) 0.095(4) Uani 0.537(13) 1 d D U P A 1
P3 P 0.5842(3) 0.2530(7) 0.4673(5) 0.0429(19) Uani 0.463(13) 1 d D U P A 2
F13 F 0.6131(3) 0.1755(11) 0.4511(5) 0.107(5) Uani 0.463(13) 1 d D U P A 2
F14 F 0.6130(5) 0.261(2) 0.5330(7) 0.086(5) Uani 0.463(13) 1 d D U P A 2
F15 F 0.5560(3) 0.3349(11) 0.4835(4) 0.082(4) Uani 0.463(13) 1 d D U P A 2
F16 F 0.5532(5) 0.233(2) 0.4036(7) 0.050(3) Uani 0.463(13) 1 d D U P A 2
F17 F 0.5667(3) 0.1522(9) 0.4913(4) 0.093(5) Uani 0.463(13) 1 d D U P A 2
F18 F 0.6010(4) 0.3550(10) 0.4437(7) 0.115(5) Uani 0.463(13) 1 d D U P A 2

loop_
_atom_site_aniso_label
_atom_site_aniso_U_11
_atom_site_aniso_U_22
_atom_site_aniso_U_33
_atom_site_aniso_U_23
_atom_site_aniso_U_13
_atom_site_aniso_U_12
Fe1 0.0246(3) 0.0214(2) 0.0200(2) 0.00150(18) 0.00652(19) -0.00121(19)
O1 0.0353(15) 0.0285(13) 0.0386(14) 0.0014(11) 0.0103(12) 0.0056(12)
O2 0.0537(19) 0.0492(17) 0.0373(15) 0.0067(13) 0.0310(14) 0.0072(15)
O3 0.0313(14) 0.0419(15) 0.0231(12) 0.0076(11) 0.0004(10) -0.0023(12)
O4 0.0269(13) 0.0337(14) 0.0277(12) 0.0045(10) 0.0054(10) -0.0075(11)
N1 0.0249(14) 0.0259(14) 0.0246(14) 0.0002(11) 0.0075(12) -0.0025(12)
N2 0.0256(15) 0.0289(15) 0.0236(13) 0.0017(12) 0.0062(12) -0.0031(12)
N3 0.0269(15) 0.0274(15) 0.0255(14) -0.0005(12) 0.0094(12) 0.0003(12)
N4 0.0264(15) 0.0272(14) 0.0202(13) 0.0005(11) 0.0060(11) 0.0021(12)
N5 0.0282(15) 0.0229(14) 0.0226(13) -0.0027(11) 0.0087(12) -0.0001(12)
N6 0.0262(14) 0.0244(14) 0.0226(13) 0.0003(11) 0.0083(11) 0.0008(12)
C1 0.048(2) 0.0328(19) 0.0277(18) -0.0012(15) 0.0203(17) 0.0054(18)
C2 0.073(3) 0.042(2) 0.040(2) -0.0058(19) 0.030(2) -0.010(2)
C3 0.128(6) 0.039(3) 0.059(3) 0.013(2) 0.059(4) 0.004(3)
C4 0.100(5) 0.065(4) 0.041(3) 0.016(3) 0.030(3) 0.025(3)
C5 0.060(3) 0.076(4) 0.034(2) 0.007(2) 0.017(2) 0.021(3)
C6 0.041(2) 0.055(3) 0.0273(18) 0.0005(18) 0.0181(17) 0.005(2)
C7 0.0303(19) 0.0318(19) 0.0333(19) -0.0035(15) 0.0129(16) 0.0016(16)
C8 0.045(2) 0.040(2) 0.038(2) 0.0000(18) 0.0164(18) 0.0122(19)
C9 0.0264(17) 0.0237(16) 0.0295(17) -0.0046(14) 0.0048(14) 0.0015(14)
C10 0.0283(18) 0.0227(16) 0.0293(17) 0.0040(14) 0.0010(14) 0.0002(14)
C11 0.036(2) 0.0287(19) 0.045(2) 0.0095(17) 0.0080(18) -0.0010(17)
C12 0.044(2) 0.031(2) 0.054(3) 0.0184(19) 0.012(2) -0.0022(18)
C13 0.043(2) 0.043(2) 0.037(2) 0.0142(18) 0.0142(18) -0.0035(19)
C14 0.0269(18) 0.0352(19) 0.0277(17) 0.0081(15) 0.0086(14) -0.0009(15)
C15 0.0314(19) 0.038(2) 0.0235(16) 0.0020(15) 0.0080(14) 0.0010(16)
C16 0.074(3) 0.050(3) 0.051(3) 0.005(2) 0.041(3) 0.015(3)
C17 0.039(2) 0.035(2) 0.0283(18) -0.0026(15) 0.0129(16) 0.0018(17)
C18 0.034(2) 0.0292(18) 0.0343(19) -0.0047(15) 0.0138(16) 0.0025(16)
C19 0.044(2) 0.032(2) 0.049(2) -0.0024(18) 0.013(2) -0.0029(19)
C20 0.044(3) 0.054(3) 0.050(3) -0.002(2) -0.001(2) 0.005(2)
C21 0.063(3) 0.040(2) 0.048(3) 0.006(2) 0.012(2) 0.017(2)
C22 0.060(3) 0.030(2) 0.060(3) 0.005(2) 0.025(2) -0.001(2)
C23 0.039(2) 0.032(2) 0.047(2) -0.0052(17) 0.0161(19) -0.0029(18)
C24 0.0239(17) 0.0278(17) 0.0247(16) -0.0012(13) 0.0026(13) -0.0039(14)
C25 0.032(2) 0.0329(19) 0.0323(19) -0.0018(16) 0.0029(16) -0.0007(16)
C26 0.044(2) 0.036(2) 0.039(2) 0.0123(17) 0.0059(19) -0.0043(19)
C27 0.047(2) 0.051(3) 0.035(2) 0.0058(19) 0.0167(19) -0.011(2)
C28 0.044(2) 0.048(2) 0.049(2) -0.005(2) 0.028(2) -0.005(2)
C29 0.034(2) 0.0279(18) 0.038(2) -0.0037(15) 0.0113(16) -0.0036(16)
C30 0.0253(17) 0.0335(19) 0.0255(16) -0.0025(14) 0.0042(14) -0.0045(15)
C31 0.035(2) 0.047(2) 0.0266(18) 0.0028(17) -0.0001(16) -0.0100(19)
C32 0.0265(17) 0.0324(18) 0.0194(15) -0.0003(13) 0.0065(13) 0.0037(15)
C33 0.0302(18) 0.0249(17) 0.0259(16) -0.0012(13) 0.0056(14) 0.0031(15)
C34 0.036(2) 0.036(2) 0.0301(18) 0.0093(16) 0.0089(16) 0.0029(17)
C35 0.045(2) 0.0268(18) 0.039(2) 0.0092(16) 0.0170(18) -0.0013(17)
C36 0.042(2) 0.0295(18) 0.0320(18) 0.0043(15) 0.0146(17) -0.0073(17)
C37 0.0315(18) 0.0258(17) 0.0227(16) -0.0006(13) 0.0098(14) -0.0021(15)
C38 0.0278(17) 0.0255(16) 0.0219(15) -0.0001(13) 0.0091(13) -0.0042(14)
C39 0.0301(19) 0.036(2) 0.0289(18) 0.0039(15) 0.0059(15) -0.0049(16)
C40 0.0264(17) 0.0300(18) 0.0233(16) 0.0024(13) 0.0073(14) 0.0036(15)
C41 0.0272(17) 0.0264(17) 0.0245(16) -0.0001(13) 0.0052(14) 0.0010(14)
C42 0.036(2) 0.0302(19) 0.0317(18) 0.0012(15) 0.0098(16) 0.0046(16)
C43 0.062(3) 0.033(2) 0.041(2) 0.0113(18) 0.016(2) 0.001(2)
C44 0.059(3) 0.049(3) 0.042(2) 0.012(2) 0.022(2) -0.008(2)
C45 0.045(2) 0.061(3) 0.034(2) -0.003(2) 0.0207(19) 0.002(2)
C46 0.037(2) 0.0321(19) 0.0311(18) -0.0013(15) 0.0129(16) 0.0032(16)
P1 0.0446(6) 0.0323(5) 0.0390(6) 0.0002(4) 0.0126(5) 0.0019(5)
F1 0.0559(19) 0.0399(15) 0.138(3) 0.0063(18) 0.045(2) -0.0060(14)
F2 0.074(2) 0.086(2) 0.085(2) 0.001(2) 0.033(2) 0.041(2)
F3 0.083(2) 0.127(3) 0.0404(16) 0.0107(18) 0.0275(16) 0.026(2)
F4 0.0384(14) 0.0641(18) 0.0473(14) -0.0092(13) 0.0136(12) -0.0053(13)
F5 0.074(2) 0.071(2) 0.0445(16) 0.0010(15) 0.0045(15) 0.0139(17)
F6 0.141(4) 0.0344(15) 0.092(3) -0.0170(16) 0.045(3) -0.0254(19)
P2 0.034(2) 0.032(2) 0.033(2) 0.0005(15) 0.0133(16) 0.0000(15)
F7 0.072(5) 0.171(12) 0.126(7) -0.023(9) 0.074(6) -0.047(7)
F8 0.062(6) 0.140(10) 0.046(4) -0.015(5) -0.006(4) 0.018(6)
F9 0.056(4) 0.141(9) 0.050(4) -0.005(4) 0.028(3) -0.023(5)
F10 0.087(7) 0.056(8) 0.028(3) 0.012(3) 0.022(4) 0.028(6)
F11 0.134(9) 0.040(3) 0.062(5) 0.011(3) -0.003(5) 0.031(4)
F12 0.149(10) 0.036(3) 0.085(6) -0.012(3) 0.017(6) 0.003(4)
P3 0.038(3) 0.041(3) 0.052(3) 0.005(2) 0.017(2) 0.002(2)
F13 0.095(8) 0.123(10) 0.108(7) -0.003(7) 0.040(6) 0.057(8)
F14 0.064(8) 0.081(8) 0.077(6) -0.016(6) -0.025(5) 0.011(6)
F15 0.062(6) 0.121(10) 0.048(5) -0.030(6) 0.001(4) 0.046(6)
F16 0.062(6) 0.038(6) 0.046(5) -0.006(5) 0.012(4) -0.002(5)
F17 0.107(9) 0.087(7) 0.067(6) 0.034(5) 0.002(5) -0.041(7)
F18 0.136(11) 0.083(7) 0.138(9) 0.016(7) 0.060(8) -0.049(7)

loop_
_atom_type_symbol
_atom_type_description
_atom_type_scat_dispersion_real
_atom_type_scat_dispersion_imag
_atom_type_scat_source
C C 0.0033 0.0016 'International Tables Vol C Tables 4.2.6.8 and 6.1.1.4'
H H 0.0000 0.0000 'International Tables Vol C Tables 4.2.6.8 and 6.1.1.4'
F F 0.0171 0.0103 'International Tables Vol C Tables 4.2.6.8 and 6.1.1.4'
Fe Fe 0.3463 0.8444 'International Tables Vol C Tables 4.2.6.8 and 6.1.1.4'
N N 0.0061 0.0033 'International Tables Vol C Tables 4.2.6.8 and 6.1.1.4'
O O 0.0106 0.0060 'International Tables Vol C Tables 4.2.6.8 and 6.1.1.4'
P P 0.1023 0.0942 'International Tables Vol C Tables 4.2.6.8 and 6.1.1.4'

loop_
_geom_angle_atom_site_label_1
_geom_angle_atom_site_label_2
_geom_angle_atom_site_label_3
_geom_angle
_geom_angle_site_symmetry_1
_geom_angle_site_symmetry_3
_geom_angle_publ_flag
N1 Fe1 N3 159.50(12) . . ?
N1 Fe1 N4 91.31(12) . . ?
N2 Fe1 N1 79.66(13) . . ?
N2 Fe1 N3 79.93(13) . . ?
N2 Fe1 N4 99.24(13) . . ?
N2 Fe1 N5 178.67(13) . . ?
N2 Fe1 N6 101.39(12) . . ?
N4 Fe1 N3 93.83(12) . . ?
N5 Fe1 N1 101.44(12) . . ?
N5 Fe1 N3 99.00(12) . . ?
N5 Fe1 N4 80.02(12) . . ?
N5 Fe1 N6 79.42(12) . . ?
N6 Fe1 N1 89.21(12) . . ?
N6 Fe1 N3 92.95(12) . . ?
N6 Fe1 N4 159.11(12) . . ?
C9 O1 C8 104.5(3) . . ?
C15 O2 C16 105.4(3) . . ?
C32 O3 C31 105.0(3) . . ?
C38 O4 C39 105.0(3) . . ?
C7 N1 Fe1 137.4(2) . . ?
C9 N1 Fe1 114.2(2) . . ?
C9 N1 C7 107.6(3) . . ?
C10 N2 Fe1 120.4(2) . . ?
C10 N2 C14 119.9(3) . . ?
C14 N2 Fe1 119.7(3) . . ?
C15 N3 Fe1 113.2(3) . . ?
C15 N3 C17 107.7(3) . . ?
C17 N3 Fe1 138.5(2) . . ?
C30 N4 Fe1 136.2(2) . . ?
C32 N4 Fe1 113.9(2) . . ?
C32 N4 C30 108.3(3) . . ?
C33 N5 Fe1 119.6(2) . . ?
C37 N5 Fe1 120.2(2) . . ?
C37 N5 C33 120.2(3) . . ?
C38 N6 Fe1 114.5(2) . . ?
C38 N6 C40 107.4(3) . . ?
C40 N6 Fe1 136.9(2) . . ?
C2 C1 C7 119.1(4) . . ?
C6 C1 C2 119.6(4) . . ?
C6 C1 C7 121.3(4) . . ?
C1 C2 H2 120.4 . . ?
C1 C2 C3 119.1(5) . . ?
C3 C2 H2 120.4 . . ?
C2 C3 H3 119.3 . . ?
C4 C3 C2 121.3(5) . . ?
C4 C3 H3 119.3 . . ?
C3 C4 H4 120.5 . . ?
C3 C4 C5 119.0(5) . . ?
C5 C4 H4 120.5 . . ?
C4 C5 H5 119.3 . . ?
C4 C5 C6 121.5(5) . . ?
C6 C5 H5 119.3 . . ?
C1 C6 C5 119.5(5) . . ?
C1 C6 H6 120.3 . . ?
C5 C6 H6 120.2 . . ?
N1 C7 C1 113.7(3) . . ?
N1 C7 H7 108.6 . . ?
N1 C7 C8 101.2(3) . . ?
C1 C7 H7 108.6 . . ?
C1 C7 C8 115.7(3) . . ?
C8 C7 H7 108.6 . . ?
O1 C8 C7 104.9(3) . . ?
O1 C8 H8A 110.8 . . ?
O1 C8 H8B 110.8 . . ?
C7 C8 H8A 110.8 . . ?
C7 C8 H8B 110.8 . . ?
H8A C8 H8B 108.8 . . ?
O1 C9 C10 123.4(3) . . ?
N1 C9 O1 118.6(3) . . ?
N1 C9 C10 117.9(3) . . ?
N2 C10 C9 107.9(3) . . ?
N2 C10 C11 121.5(4) . . ?
C11 C10 C9 130.6(4) . . ?
C10 C11 H11 120.8 . . ?
C10 C11 C12 118.5(4) . . ?
C12 C11 H11 120.8 . . ?
C11 C12 H12 119.9 . . ?
C13 C12 C11 120.2(4) . . ?
C13 C12 H12 119.9 . . ?
C12 C13 H13 120.7 . . ?
C12 C13 C14 118.7(4) . . ?
C14 C13 H13 120.7 . . ?
N2 C14 C13 121.2(4) . . ?
N2 C14 C15 108.5(3) . . ?
C13 C14 C15 130.2(4) . . ?
O2 C15 C14 122.8(3) . . ?
N3 C15 O2 118.6(4) . . ?
N3 C15 C14 118.6(3) . . ?
O2 C16 H16A 110.8 . . ?
O2 C16 H16B 110.8 . . ?
O2 C16 C17 104.8(3) . . ?
H16A C16 H16B 108.9 . . ?
C17 C16 H16A 110.8 . . ?
C17 C16 H16B 110.8 . . ?
N3 C17 C16 102.5(3) . . ?
N3 C17 H17 108.4 . . ?
N3 C17 C18 113.4(3) . . ?
C16 C17 H17 108.4 . . ?
C18 C17 C16 115.5(4) . . ?
C18 C17 H17 108.4 . . ?
C19 C18 C17 121.2(4) . . ?
C19 C18 C23 118.5(4) . . ?
C23 C18 C17 120.3(4) . . ?
C18 C19 H19 119.7 . . ?
C20 C19 C18 120.7(4) . . ?
C20 C19 H19 119.7 . . ?
C19 C20 H20 119.7 . . ?
C19 C20 C21 120.7(5) . . ?
C21 C20 H20 119.7 . . ?
C20 C21 H21 120.3 . . ?
C22 C21 C20 119.4(4) . . ?
C22 C21 H21 120.3 . . ?
C21 C22 H22 120.0 . . ?
C21 C22 C23 120.1(4) . . ?
C23 C22 H22 120.0 . . ?
C18 C23 H23 119.7 . . ?
C22 C23 C18 120.7(4) . . ?
C22 C23 H23 119.7 . . ?
C25 C24 C30 119.8(3) . . ?
C29 C24 C25 118.4(4) . . ?
C29 C24 C30 121.8(3) . . ?
C24 C25 H25 119.5 . . ?
C26 C25 C24 121.0(4) . . ?
C26 C25 H25 119.5 . . ?
C25 C26 H26 119.9 . . ?
C27 C26 C25 120.2(4) . . ?
C27 C26 H26 119.9 . . ?
C26 C27 H27 120.2 . . ?
C26 C27 C28 119.6(4) . . ?
C28 C27 H27 120.2 . . ?
C27 C28 H28 120.1 . . ?
C29 C28 C27 119.8(4) . . ?
C29 C28 H28 120.1 . . ?
C24 C29 H29 119.5 . . ?
C28 C29 C24 121.0(4) . . ?
C28 C29 H29 119.5 . . ?
N4 C30 C24 113.9(3) . . ?
N4 C30 H30 108.5 . . ?
N4 C30 C31 101.2(3) . . ?
C24 C30 H30 108.5 . . ?
C24 C30 C31 115.9(3) . . ?
C31 C30 H30 108.5 . . ?
O3 C31 C30 106.0(3) . . ?
O3 C31 H31A 110.5 . . ?
O3 C31 H31B 110.5 . . ?
C30 C31 H31A 110.5 . . ?
C30 C31 H31B 110.5 . . ?
H31A C31 H31B 108.7 . . ?
O3 C32 C33 122.8(3) . . ?
N4 C32 O3 118.6(3) . . ?
N4 C32 C33 118.5(3) . . ?
N5 C33 C32 107.9(3) . . ?
N5 C33 C34 122.1(3) . . ?
C34 C33 C32 129.9(3) . . ?
C33 C34 H34 121.2 . . ?
C33 C34 C35 117.7(4) . . ?
C35 C34 H34 121.2 . . ?
C34 C35 H35 119.8 . . ?
C36 C35 C34 120.4(3) . . ?
C36 C35 H35 119.8 . . ?
C35 C36 H36 120.9 . . ?
C35 C36 C37 118.3(4) . . ?
C37 C36 H36 120.9 . . ?
N5 C37 C36 121.4(3) . . ?
N5 C37 C38 108.2(3) . . ?
C36 C37 C38 130.4(3) . . ?
O4 C38 C37 124.1(3) . . ?
N6 C38 O4 118.3(3) . . ?
N6 C38 C37 117.6(3) . . ?
O4 C39 H39A 110.8 . . ?
O4 C39 H39B 110.8 . . ?
O4 C39 C40 104.7(3) . . ?
H39A C39 H39B 108.9 . . ?
C40 C39 H39A 110.8 . . ?
C40 C39 H39B 110.8 . . ?
N6 C40 C39 101.3(3) . . ?
N6 C40 H40 108.9 . . ?
N6 C40 C41 112.7(3) . . ?
C39 C40 H40 108.9 . . ?
C41 C40 C39 115.9(3) . . ?
C41 C40 H40 108.9 . . ?
C42 C41 C40 119.3(3) . . ?
C46 C41 C40 120.9(3) . . ?
C46 C41 C42 119.8(4) . . ?
C41 C42 H42 120.0 . . ?
C43 C42 C41 119.9(4) . . ?
C43 C42 H42 120.0 . . ?
C42 C43 H43 119.9 . . ?
C44 C43 C42 120.2(4) . . ?
C44 C43 H43 119.9 . . ?
C43 C44 H44 119.5 . . ?
C43 C44 C45 120.9(4) . . ?
C45 C44 H44 119.5 . . ?
C44 C45 H45 120.5 . . ?
C46 C45 C44 119.1(4) . . ?
C46 C45 H45 120.5 . . ?
C41 C46 C45 120.1(4) . . ?
C41 C46 H46 120.0 . . ?
C45 C46 H46 120.0 . . ?
F1 P1 F4 89.55(16) . . ?
F1 P1 F5 89.4(2) . . ?
F2 P1 F1 89.7(2) . . ?
F2 P1 F4 179.2(2) . . ?
F2 P1 F5 90.18(19) . . ?
F2 P1 F6 91.6(2) . . ?
F3 P1 F1 91.8(2) . . ?
F3 P1 F2 90.60(19) . . ?
F3 P1 F4 89.75(17) . . ?
F3 P1 F5 178.5(2) . . ?
F3 P1 F6 89.8(2) . . ?
F4 P1 F5 89.48(17) . . ?
F6 P1 F1 177.9(2) . . ?
F6 P1 F4 89.1(2) . . ?
F6 P1 F5 88.9(2) . . ?
F7 P2 F8 90.0(8) . . ?
F7 P2 F9 177.2(8) . . ?
F7 P2 F10 87.8(8) . . ?
F7 P2 F11 91.2(7) . . ?
F7 P2 F12 89.6(7) . . ?
F8 P2 F10 174.7(13) . . ?
F9 P2 F8 91.3(8) . . ?
F9 P2 F10 90.7(8) . . ?
F9 P2 F12 88.0(6) . . ?
F11 P2 F8 94.6(10) . . ?
F11 P2 F9 91.1(6) . . ?
F11 P2 F10 90.2(9) . . ?
F11 P2 F12 178.4(9) . . ?
F12 P2 F8 86.7(10) . . ?
F12 P2 F10 88.5(9) . . ?
F13 P3 F14 88.6(9) . . ?
F13 P3 F15 177.8(9) . . ?
F13 P3 F16 91.4(10) . . ?
F14 P3 F16 173.6(14) . . ?
F15 P3 F14 90.9(9) . . ?
F15 P3 F16 89.3(9) . . ?
F17 P3 F13 92.0(8) . . ?
F17 P3 F14 85.6(11) . . ?
F17 P3 F15 90.1(8) . . ?
F17 P3 F16 88.1(11) . . ?
F18 P3 F13 89.2(8) . . ?
F18 P3 F14 94.6(12) . . ?
F18 P3 F15 88.7(8) . . ?
F18 P3 F16 91.8(11) . . ?
F18 P3 F17 178.8(10) . . ?

loop_
_geom_bond_atom_site_label_1
_geom_bond_atom_site_label_2
_geom_bond_distance
_geom_bond_site_symmetry_2
_geom_bond_publ_flag
Fe1 N1 1.977(3) . ?
Fe1 N2 1.898(3) . ?
Fe1 N3 1.994(3) . ?
Fe1 N4 1.978(3) . ?
Fe1 N5 1.906(3) . ?
Fe1 N6 1.975(3) . ?
O1 C8 1.462(5) . ?
O1 C9 1.335(4) . ?
O2 C15 1.337(5) . ?
O2 C16 1.471(6) . ?
O3 C31 1.466(5) . ?
O3 C32 1.336(4) . ?
O4 C38 1.325(4) . ?
O4 C39 1.465(4) . ?
N1 C7 1.483(5) . ?
N1 C9 1.286(5) . ?
N2 C10 1.345(5) . ?
N2 C14 1.352(5) . ?
N3 C15 1.288(5) . ?
N3 C17 1.482(5) . ?
N4 C30 1.489(5) . ?
N4 C32 1.284(4) . ?
N5 C33 1.353(4) . ?
N5 C37 1.348(5) . ?
N6 C38 1.295(4) . ?
N6 C40 1.483(4) . ?
C1 C2 1.390(6) . ?
C1 C6 1.385(6) . ?
C1 C7 1.511(5) . ?
C2 H2 0.9500 . ?
C2 C3 1.399(7) . ?
C3 H3 0.9500 . ?
C3 C4 1.364(9) . ?
C4 H4 0.9500 . ?
C4 C5 1.370(8) . ?
C5 H5 0.9500 . ?
C5 C6 1.387(6) . ?
C6 H6 0.9500 . ?
C7 H7 1.0000 . ?
C7 C8 1.547(5) . ?
C8 H8A 0.9900 . ?
C8 H8B 0.9900 . ?
C9 C10 1.464(5) . ?
C10 C11 1.382(5) . ?
C11 H11 0.9500 . ?
C11 C12 1.387(6) . ?
C12 H12 0.9500 . ?
C12 C13 1.379(6) . ?
C13 H13 0.9500 . ?
C13 C14 1.385(5) . ?
C14 C15 1.451(5) . ?
C16 H16A 0.9900 . ?
C16 H16B 0.9900 . ?
C16 C17 1.547(6) . ?
C17 H17 1.0000 . ?
C17 C18 1.516(5) . ?
C18 C19 1.385(6) . ?
C18 C23 1.393(6) . ?
C19 H19 0.9500 . ?
C19 C20 1.373(6) . ?
C20 H20 0.9500 . ?
C20 C21 1.383(7) . ?
C21 H21 0.9500 . ?
C21 C22 1.377(7) . ?
C22 H22 0.9500 . ?
C22 C23 1.384(6) . ?
C23 H23 0.9500 . ?
C24 C25 1.396(5) . ?
C24 C29 1.390(5) . ?
C24 C30 1.509(5) . ?
C25 H25 0.9500 . ?
C25 C26 1.386(6) . ?
C26 H26 0.9500 . ?
C26 C27 1.375(7) . ?
C27 H27 0.9500 . ?
C27 C28 1.403(6) . ?
C28 H28 0.9500 . ?
C28 C29 1.380(6) . ?
C29 H29 0.9500 . ?
C30 H30 1.0000 . ?
C30 C31 1.546(5) . ?
C31 H31A 0.9900 . ?
C31 H31B 0.9900 . ?
C32 C33 1.464(5) . ?
C33 C34 1.375(5) . ?
C34 H34 0.9500 . ?
C34 C35 1.409(6) . ?
C35 H35 0.9500 . ?
C35 C36 1.389(6) . ?
C36 H36 0.9500 . ?
C36 C37 1.391(5) . ?
C37 C38 1.455(5) . ?
C39 H39A 0.9900 . ?
C39 H39B 0.9900 . ?
C39 C40 1.543(5) . ?
C40 H40 1.0000 . ?
C40 C41 1.509(5) . ?
C41 C42 1.390(5) . ?
C41 C46 1.385(5) . ?
C42 H42 0.9500 . ?
C42 C43 1.385(6) . ?
C43 H43 0.9500 . ?
C43 C44 1.359(7) . ?
C44 H44 0.9500 . ?
C44 C45 1.395(7) . ?
C45 H45 0.9500 . ?
C45 C46 1.391(6) . ?
C46 H46 0.9500 . ?
P1 F1 1.586(3) . ?
P1 F2 1.580(3) . ?
P1 F3 1.578(3) . ?
P1 F4 1.593(3) . ?
P1 F5 1.599(3) . ?
P1 F6 1.585(3) . ?
P2 F7 1.557(8) . ?
P2 F8 1.576(9) . ?
P2 F9 1.565(8) . ?
P2 F10 1.582(10) . ?
P2 F11 1.562(8) . ?
P2 F12 1.566(8) . ?
P3 F13 1.572(10) . ?
P3 F14 1.585(11) . ?
P3 F15 1.583(9) . ?
P3 F16 1.599(11) . ?
P3 F17 1.572(10) . ?
P3 F18 1.566(10) . ?

loop_
_geom_torsion_atom_site_label_1
_geom_torsion_atom_site_label_2
_geom_torsion_atom_site_label_3
_geom_torsion_atom_site_label_4
_geom_torsion
_geom_torsion_site_symmetry_1
_geom_torsion_site_symmetry_2
_geom_torsion_site_symmetry_3
_geom_torsion_site_symmetry_4
_geom_torsion_publ_flag
Fe1 N1 C7 C1 -54.1(5) . . . . ?
Fe1 N1 C7 C8 -178.8(3) . . . . ?
Fe1 N1 C9 O1 -175.0(2) . . . . ?
Fe1 N1 C9 C10 1.7(4) . . . . ?
Fe1 N2 C10 C9 0.3(4) . . . . ?
Fe1 N2 C10 C11 179.0(3) . . . . ?
Fe1 N2 C14 C13 -178.7(3) . . . . ?
Fe1 N2 C14 C15 -2.0(4) . . . . ?
Fe1 N3 C15 O2 177.8(3) . . . . ?
Fe1 N3 C15 C14 0.7(4) . . . . ?
Fe1 N3 C17 C16 -179.6(3) . . . . ?
Fe1 N3 C17 C18 55.2(5) . . . . ?
Fe1 N4 C30 C24 62.2(5) . . . . ?
Fe1 N4 C30 C31 -172.7(3) . . . . ?
Fe1 N4 C32 O3 173.4(2) . . . . ?
Fe1 N4 C32 C33 -1.5(4) . . . . ?
Fe1 N5 C33 C32 -3.7(4) . . . . ?
Fe1 N5 C33 C34 179.1(3) . . . . ?
Fe1 N5 C37 C36 -179.1(3) . . . . ?
Fe1 N5 C37 C38 3.3(4) . . . . ?
Fe1 N6 C38 O4 -174.7(2) . . . . ?
Fe1 N6 C38 C37 2.8(4) . . . . ?
Fe1 N6 C40 C39 -179.6(3) . . . . ?
Fe1 N6 C40 C41 -55.2(4) . . . . ?
O1 C9 C10 N2 175.2(3) . . . . ?
O1 C9 C10 C11 -3.4(6) . . . . ?
O2 C16 C17 N3 10.2(5) . . . . ?
O2 C16 C17 C18 134.0(4) . . . . ?
O3 C32 C33 N5 -171.3(3) . . . . ?
O3 C32 C33 C34 5.6(6) . . . . ?
O4 C39 C40 N6 -18.0(3) . . . . ?
O4 C39 C40 C41 -140.2(3) . . . . ?
N1 Fe1 N2 C10 0.4(3) . . . . ?
N1 Fe1 N2 C14 -180.0(3) . . . . ?
N1 C7 C8 O1 -17.4(4) . . . . ?
N1 C9 C10 N2 -1.3(5) . . . . ?
N1 C9 C10 C11 -179.9(4) . . . . ?
N2 C10 C11 C12 -0.2(6) . . . . ?
N2 C14 C15 O2 -176.2(3) . . . . ?
N2 C14 C15 N3 0.8(5) . . . . ?
N3 Fe1 N2 C10 -177.7(3) . . . . ?
N3 Fe1 N2 C14 2.0(3) . . . . ?
N3 C17 C18 C19 61.7(5) . . . . ?
N3 C17 C18 C23 -116.3(4) . . . . ?
N4 Fe1 N2 C10 90.1(3) . . . . ?
N4 Fe1 N2 C14 -90.3(3) . . . . ?
N4 C30 C31 O3 9.5(4) . . . . ?
N4 C32 C33 N5 3.3(5) . . . . ?
N4 C32 C33 C34 -179.8(4) . . . . ?
N5 C33 C34 C35 -0.1(6) . . . . ?
N5 C37 C38 O4 173.5(3) . . . . ?
N5 C37 C38 N6 -3.8(4) . . . . ?
N6 Fe1 N2 C10 -86.7(3) . . . . ?
N6 Fe1 N2 C14 93.0(3) . . . . ?
N6 C40 C41 C42 123.9(4) . . . . ?
N6 C40 C41 C46 -56.3(5) . . . . ?
C1 C2 C3 C4 1.0(8) . . . . ?
C1 C7 C8 O1 -140.7(3) . . . . ?
C2 C1 C6 C5 -1.5(6) . . . . ?
C2 C1 C7 N1 126.6(4) . . . . ?
C2 C1 C7 C8 -116.9(4) . . . . ?
C2 C3 C4 C5 -1.2(8) . . . . ?
C3 C4 C5 C6 0.0(8) . . . . ?
C4 C5 C6 C1 1.4(7) . . . . ?
C6 C1 C2 C3 0.3(6) . . . . ?
C6 C1 C7 N1 -55.5(5) . . . . ?
C6 C1 C7 C8 61.0(5) . . . . ?
C7 N1 C9 O1 -3.7(4) . . . . ?
C7 N1 C9 C10 172.9(3) . . . . ?
C7 C1 C2 C3 178.3(4) . . . . ?
C7 C1 C6 C5 -179.5(4) . . . . ?
C8 O1 C9 N1 -8.3(4) . . . . ?
C8 O1 C9 C10 175.3(3) . . . . ?
C9 O1 C8 C7 15.8(4) . . . . ?
C9 N1 C7 C1 137.8(3) . . . . ?
C9 N1 C7 C8 13.1(4) . . . . ?
C9 C10 C11 C12 178.2(4) . . . . ?
C10 N2 C14 C13 0.9(5) . . . . ?
C10 N2 C14 C15 177.6(3) . . . . ?
C10 C11 C12 C13 0.6(7) . . . . ?
C11 C12 C13 C14 -0.3(7) . . . . ?
C12 C13 C14 N2 -0.5(6) . . . . ?
C12 C13 C14 C15 -176.3(4) . . . . ?
C13 C14 C15 O2 0.0(7) . . . . ?
C13 C14 C15 N3 177.0(4) . . . . ?
C14 N2 C10 C9 -179.3(3) . . . . ?
C14 N2 C10 C11 -0.6(5) . . . . ?
C15 O2 C16 C17 -8.0(5) . . . . ?
C15 N3 C17 C16 -9.1(4) . . . . ?
C15 N3 C17 C18 -134.3(4) . . . . ?
C16 O2 C15 N3 2.5(5) . . . . ?
C16 O2 C15 C14 179.5(4) . . . . ?
C16 C17 C18 C19 -56.1(5) . . . . ?
C16 C17 C18 C23 125.9(4) . . . . ?
C17 N3 C15 O2 4.6(5) . . . . ?
C17 N3 C15 C14 -172.5(3) . . . . ?
C17 C18 C19 C20 -177.3(4) . . . . ?
C17 C18 C23 C22 177.6(4) . . . . ?
C18 C19 C20 C21 -0.9(8) . . . . ?
C19 C18 C23 C22 -0.4(6) . . . . ?
C19 C20 C21 C22 0.7(8) . . . . ?
C20 C21 C22 C23 -0.4(8) . . . . ?
C21 C22 C23 C18 0.2(7) . . . . ?
C23 C18 C19 C20 0.7(6) . . . . ?
C24 C25 C26 C27 -0.2(6) . . . . ?
C24 C30 C31 O3 133.2(3) . . . . ?
C25 C24 C29 C28 1.3(6) . . . . ?
C25 C24 C30 N4 -114.5(4) . . . . ?
C25 C24 C30 C31 128.6(4) . . . . ?
C25 C26 C27 C28 0.6(7) . . . . ?
C26 C27 C28 C29 0.0(7) . . . . ?
C27 C28 C29 C24 -1.0(6) . . . . ?
C29 C24 C25 C26 -0.7(5) . . . . ?
C29 C24 C30 N4 68.0(4) . . . . ?
C29 C24 C30 C31 -48.8(5) . . . . ?
C30 N4 C32 O3 5.7(4) . . . . ?
C30 N4 C32 C33 -169.2(3) . . . . ?
C30 C24 C25 C26 -178.3(3) . . . . ?
C30 C24 C29 C28 178.8(4) . . . . ?
C31 O3 C32 N4 1.0(4) . . . . ?
C31 O3 C32 C33 175.6(3) . . . . ?
C32 O3 C31 C30 -6.9(4) . . . . ?
C32 N4 C30 C24 -134.1(3) . . . . ?
C32 N4 C30 C31 -9.1(4) . . . . ?
C32 C33 C34 C35 -176.7(4) . . . . ?
C33 N5 C37 C36 0.4(5) . . . . ?
C33 N5 C37 C38 -177.2(3) . . . . ?
C33 C34 C35 C36 0.8(6) . . . . ?
C34 C35 C36 C37 -0.9(6) . . . . ?
C35 C36 C37 N5 0.3(6) . . . . ?
C35 C36 C37 C38 177.3(4) . . . . ?
C36 C37 C38 O4 -3.8(6) . . . . ?
C36 C37 C38 N6 178.9(4) . . . . ?
C37 N5 C33 C32 176.7(3) . . . . ?
C37 N5 C33 C34 -0.5(5) . . . . ?
C38 O4 C39 C40 15.8(4) . . . . ?
C38 N6 C40 C39 14.2(4) . . . . ?
C38 N6 C40 C41 138.7(3) . . . . ?
C39 O4 C38 N6 -7.4(4) . . . . ?
C39 O4 C38 C37 175.3(3) . . . . ?
C39 C40 C41 C42 -120.1(4) . . . . ?
C39 C40 C41 C46 59.7(5) . . . . ?
C40 N6 C38 O4 -5.1(4) . . . . ?
C40 N6 C38 C37 172.4(3) . . . . ?
C40 C41 C42 C43 -178.9(4) . . . . ?
C40 C41 C46 C45 179.3(4) . . . . ?
C41 C42 C43 C44 -0.8(7) . . . . ?
C42 C41 C46 C45 -1.0(6) . . . . ?
C42 C43 C44 C45 0.0(8) . . . . ?
C43 C44 C45 C46 0.4(7) . . . . ?
C44 C45 C46 C41 0.1(7) . . . . ?
C46 C41 C42 C43 1.3(6) . . . . ?

loop_
_platon_squeeze_void_nr
_platon_squeeze_void_average_x
_platon_squeeze_void_average_y
_platon_squeeze_void_average_z
_platon_squeeze_void_volume
_platon_squeeze_void_count_electrons
_platon_squeeze_void_content
1 0.318 -0.250 0.568 762 441 20MeCN
2 0.333 0.250 1.083 762 441 20MeCN
